data_7160916
loop_
_publ_author_name
'Zhang, Xinyuan'
'Sun, Yufang'
'Qu, Yujie'
'Xie, Shengxing'
'Yang, Fuchun'
'Wang, Chengyu'
'Du, Jiawen'
'Zhu, Xiaofeng'
'Kong, Lingkai'
'Wang, Neng-Fei'

_publ_section_title
;
 TBAI-catalyzed C-H bond activation to construct the C<sub>(sp3)</sub>-O
 bond in water: synthesis of indole-3-carboxylic-&#x3b1;-esters under
 metal-free conditions.
;
_journal_issue 47
_journal_name_full 'Organic &amp; biomolecular chemistry'
_journal_page_first 10674
_journal_page_last 10678
_journal_paper_doi 10.1039/d5ob01449b
_journal_volume 23
_journal_year 2025
_chemical_formula_sum 'C23.5 H18 Cl N O3'
_chemical_formula_weight 397.84
_space_group_crystal_system triclinic
_space_group_IT_number 2
_space_group_name_Hall '-P 1'
_space_group_name_H-M_alt 'P -1'
_atom_sites_solution_hydrogens mixed
_audit_creation_method SHELXL-2018/3
_audit_update_record
;
2025-08-06 deposited with the CCDC.	2025-11-04 downloaded from the CCDC.
;
_cell_angle_alpha 92.926(9)
_cell_angle_beta 110.642(9)
_cell_angle_gamma 98.522(9)
_cell_formula_units_Z 2
_cell_length_a 9.222(3)
_cell_length_b 10.291(3)
_cell_length_c 12.395(4)
_cell_measurement_reflns_used 9852
_cell_measurement_temperature 273(2)
_cell_measurement_theta_max 25.16
_cell_measurement_theta_min 2.40
_cell_volume 1081.9(6)
_computing_cell_refinement 'Bruker SAINT'
_computing_data_collection 'Bruker APEX3'
_computing_data_reduction 'Bruker SAINT'
_computing_structure_refinement 'SHELXL-2018/3 (Sheldrick, 2018)'
_computing_structure_solution 'SHELXT 2014/5 (Sheldrick, 2014)'
_diffrn_ambient_temperature 273(2)
_diffrn_measured_fraction_theta_full 0.997
_diffrn_measured_fraction_theta_max 0.995
_diffrn_measurement_device_type 'Bruker APEX-II CCD'
_diffrn_measurement_method '\f and \w scans'
_diffrn_radiation_type MoK\a
_diffrn_radiation_wavelength 0.71073
_diffrn_reflns_av_R_equivalents 0.0334
_diffrn_reflns_av_unetI/netI 0.0219
_diffrn_reflns_Laue_measured_fraction_full 0.997
_diffrn_reflns_Laue_measured_fraction_max 0.995
_diffrn_reflns_limit_h_max 11
_diffrn_reflns_limit_h_min -11
_diffrn_reflns_limit_k_max 12
_diffrn_reflns_limit_k_min -12
_diffrn_reflns_limit_l_max 14
_diffrn_reflns_limit_l_min -14
_diffrn_reflns_number 28182
_diffrn_reflns_point_group_measured_fraction_full 0.997
_diffrn_reflns_point_group_measured_fraction_max 0.995
_diffrn_reflns_theta_full 25.242
_diffrn_reflns_theta_max 25.330
_diffrn_reflns_theta_min 2.014
_exptl_absorpt_coefficient_mu 0.199
_exptl_absorpt_correction_T_max 0.7452
_exptl_absorpt_correction_T_min 0.7151
_exptl_absorpt_correction_type multi-scan
_exptl_crystal_colour colourless
_exptl_crystal_density_diffrn 1.221
_exptl_crystal_description Bloc
_exptl_crystal_F_000 414
_exptl_crystal_size_max 0.08
_exptl_crystal_size_mid 0.06
_exptl_crystal_size_min 0.03
_refine_diff_density_max 0.405
_refine_diff_density_min -0.218
_refine_diff_density_rms 0.046
_refine_ls_extinction_method none
_refine_ls_goodness_of_fit_ref 1.009
_refine_ls_hydrogen_treatment constr
_refine_ls_matrix_type full
_refine_ls_number_parameters 284
_refine_ls_number_reflns 3922
_refine_ls_number_restraints 29
_refine_ls_restrained_S_all 1.058
_refine_ls_R_factor_all 0.0754
_refine_ls_R_factor_gt 0.0614
_refine_ls_shift/su_max 0.001
_refine_ls_shift/su_mean 0.000
_refine_ls_structure_factor_coef Fsqd
_refine_ls_weighting_details 'w=1/[\s^2^(Fo^2^)+(0.1133P)^2^+0.3465P] where P=(Fo^2^+2Fc^2^)/3'
_refine_ls_weighting_scheme calc
_refine_ls_wR_factor_gt 0.1751
_refine_ls_wR_factor_ref 0.1918
_reflns_Friedel_coverage 0.000
_reflns_number_gt 3191
_reflns_number_total 3922
_reflns_threshold_expression 'I > 2\s(I)'
_cod_data_source_file d5ob01449b2.cif
_cod_data_source_block zz
_cod_depositor_comments
;
The following automatic conversions were performed:

data item '_exptl_absorpt_correction_type' value 'Multi-scan' was
changed to 'multi-scan' in accordance with the
/home/data/users/saulius/crontab/automatic-downloads/current/RSC/lib/dictionaries/cif_core.dic
dictionary named 'cif_core.dic' version 2.4.2 last updated on
2011-04-26.

Automatic conversion script
Id: cif_fix_values 8170 2020-07-09 18:12:32Z antanas 
;
_cod_original_cell_volume 1081.8(6)
_cod_original_formula_sum 'C23.50 H18 Cl N O3'
_cod_database_code 7160916
_shelx_shelxl_version_number 2018/3
_shelx_space_group_comment
;
The symmetry employed for this shelxl refinement is uniquely defined
by the following loop, which should always be used as a source of
symmetry information in preference to the above space-group names.
They are only intended as comments.
;

loop_
_space_group_symop_operation_xyz
'x, y, z'
'-x, -y, -z'

loop_
_atom_site_label
_atom_site_type_symbol
_atom_site_fract_x
_atom_site_fract_y
_atom_site_fract_z
_atom_site_U_iso_or_equiv
_atom_site_adp_type
_atom_site_occupancy
_atom_site_site_symmetry_order
_atom_site_calc_flag
_atom_site_refinement_flags_posn
_atom_site_refinement_flags_adp
_atom_site_refinement_flags_occupancy
_atom_site_disorder_assembly
_atom_site_disorder_group
O001 O 0.40854(16) 0.68028(14) 0.34383(12) 0.0521(4) Uani 1 1 d . . . . .
O002 O 0.56510(19) 0.68974(14) 0.53122(13) 0.0597(4) Uani 1 1 d . . . . .
O003 O 0.6760(2) 0.75646(14) 0.31182(16) 0.0683(5) Uani 1 1 d . . . . .
N004 N 0.3159(2) 0.99083(17) 0.57094(18) 0.0626(5) Uani 1 1 d . . . . .
H004 H 0.314623 1.042349 0.627334 0.075 Uiso 1 1 calc R U . . .
C005 C 0.7653(2) 0.55305(19) 0.32794(17) 0.0482(5) Uani 1 1 d . . . . .
C006 C 0.6467(2) 0.63875(19) 0.31940(17) 0.0482(5) Uani 1 1 d . . . . .
C007 C 0.3794(2) 0.83374(18) 0.47430(17) 0.0470(5) Uani 1 1 d . . . . .
C008 C 0.4623(2) 0.73015(18) 0.45694(17) 0.0458(5) Uani 1 1 d . . . . .
C009 C 0.2574(2) 0.88895(18) 0.39204(19) 0.0509(5) Uani 1 1 d . . . . .
C00A C 0.4850(2) 0.57651(19) 0.31780(17) 0.0482(5) Uani 1 1 d . . . . .
H00A H 0.497034 0.514016 0.376110 0.058 Uiso 1 1 calc R U . . .
C00B C 0.4116(3) 0.90101(19) 0.5811(2) 0.0544(5) Uani 1 1 d . . . . .
H00B H 0.487874 0.886845 0.649973 0.065 Uiso 1 1 calc R U . . .
C00C C 0.9102(3) 0.6104(2) 0.3265(2) 0.0624(6) Uani 1 1 d . . . . .
H00C H 0.929987 0.700105 0.318957 0.075 Uiso 1 1 calc R U . . .
C00D C 0.3782(3) 0.5070(2) 0.20001(18) 0.0538(5) Uani 1 1 d . . . . .
C00E C 0.7387(3) 0.4195(2) 0.3397(2) 0.0624(6) Uani 1 1 d . . . . .
H00E H 0.641750 0.379473 0.340372 0.075 Uiso 1 1 calc R U . . .
C00F C 0.2207(3) 0.9871(2) 0.4564(2) 0.0576(6) Uani 1 1 d . . . . .
C00G C 1.0249(3) 0.5356(3) 0.3363(3) 0.0747(7) Uani 1 1 d . . . . .
H00G H 1.121328 0.574660 0.334151 0.090 Uiso 1 1 calc R U . . .
C00H C 0.1786(3) 0.8691(2) 0.2717(2) 0.0633(6) Uani 1 1 d . . . . .
H00H H 0.200509 0.805468 0.226542 0.076 Uiso 1 1 calc R U . . .
C00I C 0.9980(3) 0.4038(3) 0.3492(3) 0.0762(7) Uani 1 1 d . . . . .
H00I H 1.076496 0.353746 0.357034 0.091 Uiso 1 1 calc R U . . .
C00J C 0.2886(3) 0.3850(3) 0.1923(2) 0.0777(7) Uani 1 1 d . . . . .
H00J H 0.298647 0.343381 0.258764 0.093 Uiso 1 1 calc R U . . .
C00K C 0.8544(3) 0.3457(2) 0.3505(3) 0.0758(8) Uani 1 1 d . . . . .
H00K H 0.835656 0.256108 0.358774 0.091 Uiso 1 1 calc R U . . .
C00L C 0.1083(3) 1.0632(2) 0.4057(3) 0.0777(8) Uani 1 1 d . . . . .
H00L H 0.085163 1.127041 0.449930 0.093 Uiso 1 1 calc R U . . .
C00M C 0.3637(4) 0.5652(3) 0.0998(2) 0.0938(10) Uani 1 1 d . . . . .
H00M H 0.424667 0.647036 0.103649 0.113 Uiso 1 1 calc R U . . .
C00N C 0.0678(3) 0.9460(3) 0.2216(3) 0.0835(8) Uani 1 1 d . . . . .
H00N H 0.015173 0.934502 0.141575 0.100 Uiso 1 1 calc R U . . .
C00O C 0.0333(4) 1.0409(3) 0.2890(3) 0.0904(9) Uani 1 1 d . . . . .
H00O H -0.043402 1.090201 0.252833 0.108 Uiso 1 1 calc R U . . .
C00P C 0.1837(4) 0.3245(4) 0.0856(3) 0.1096(12) Uani 1 1 d . . . . .
H00P H 0.121835 0.242809 0.080805 0.132 Uiso 1 1 calc R U . . .
C00Q C 0.1701(5) 0.3833(4) -0.0124(3) 0.1169(13) Uani 1 1 d . . . . .
H00Q H 0.099550 0.341504 -0.083907 0.140 Uiso 1 1 calc R U . . .
C00R C 0.2590(5) 0.5026(4) -0.0061(3) 0.1196(14) Uani 1 1 d . . . . .
H00R H 0.249574 0.542539 -0.073269 0.144 Uiso 1 1 calc R U . . .
C01 C 0.580(7) 0.974(3) 0.0369(14) 0.284(8) Uani 0.236(6) 1 d D U P A 1
H01A H 0.515764 0.901081 0.052685 0.340 Uiso 0.236(6) 1 d R U P A 1
H01B H 0.688284 0.963041 0.064155 0.340 Uiso 0.236(6) 1 d R U P A 1
Cl02 Cl 0.553(2) 1.1315(15) 0.0865(11) 0.276(7) Uani 0.236(6) 1 d D U P A 1
Cl01 Cl 0.510(3) 1.0049(17) -0.1124(10) 0.301(7) Uani 0.236(6) 1 d D U P A 1
Cl04 Cl 0.650(2) 0.989(2) -0.037(2) 0.330(8) Uiso 0.264(6) 1 d D U P A 2
Cl03 Cl 0.3461(17) 0.9045(17) -0.0156(15) 0.310(8) Uiso 0.264(6) 1 d D U P A 2
C02 C 0.543(3) 0.876(4) 0.022(4) 0.299(9) Uiso 0.264(6) 1 d D U P A 2
H02C H 0.593584 0.887277 0.104744 0.359 Uiso 0.264(6) 1 d R U P A 2
H02A H 0.542714 0.787137 -0.005726 0.359 Uiso 0.264(6) 1 d R U P A 2

loop_
_atom_site_aniso_label
_atom_site_aniso_U_11
_atom_site_aniso_U_22
_atom_site_aniso_U_33
_atom_site_aniso_U_23
_atom_site_aniso_U_13
_atom_site_aniso_U_12
O001 0.0545(8) 0.0521(8) 0.0520(8) -0.0029(6) 0.0192(6) 0.0205(6)
O002 0.0695(10) 0.0513(8) 0.0552(9) 0.0023(7) 0.0165(7) 0.0189(7)
O003 0.0806(11) 0.0393(8) 0.0972(12) 0.0033(7) 0.0470(9) 0.0125(7)
N004 0.0806(13) 0.0419(9) 0.0798(13) -0.0048(8) 0.0489(11) 0.0095(9)
C005 0.0510(11) 0.0442(11) 0.0508(11) 0.0009(8) 0.0207(9) 0.0085(8)
C006 0.0575(12) 0.0396(10) 0.0490(11) -0.0017(8) 0.0218(9) 0.0093(8)
C007 0.0514(11) 0.0360(9) 0.0594(12) 0.0014(8) 0.0295(9) 0.0033(8)
C008 0.0490(11) 0.0386(10) 0.0530(11) 0.0011(8) 0.0247(9) 0.0036(8)
C009 0.0488(11) 0.0364(10) 0.0714(13) -0.0009(9) 0.0295(10) 0.0030(8)
C00A 0.0536(11) 0.0424(10) 0.0526(11) 0.0001(8) 0.0221(9) 0.0155(8)
C00B 0.0657(13) 0.0399(10) 0.0642(13) 0.0028(9) 0.0338(10) 0.0055(9)
C00C 0.0555(12) 0.0484(12) 0.0845(16) 0.0053(11) 0.0287(11) 0.0054(10)
C00D 0.0581(12) 0.0500(11) 0.0538(12) -0.0027(9) 0.0207(9) 0.0129(9)
C00E 0.0564(12) 0.0484(12) 0.0934(17) 0.0127(11) 0.0388(12) 0.0127(10)
C00F 0.0572(12) 0.0395(10) 0.0833(16) 0.0015(10) 0.0362(12) 0.0064(9)
C00G 0.0518(13) 0.0680(16) 0.110(2) 0.0080(14) 0.0373(13) 0.0083(11)
C00H 0.0591(13) 0.0496(12) 0.0755(15) -0.0009(10) 0.0181(11) 0.0109(10)
C00I 0.0611(14) 0.0736(16) 0.108(2) 0.0174(14) 0.0409(14) 0.0279(12)
C00J 0.0815(17) 0.0716(16) 0.0676(15) -0.0012(12) 0.0213(13) -0.0064(13)
C00K 0.0736(16) 0.0500(13) 0.125(2) 0.0245(13) 0.0549(16) 0.0242(12)
C00L 0.0695(15) 0.0517(13) 0.119(2) 0.0007(14) 0.0395(16) 0.0212(12)
C00M 0.126(3) 0.0765(18) 0.0562(15) 0.0026(13) 0.0180(15) -0.0119(17)
C00N 0.0759(17) 0.0666(16) 0.0923(19) 0.0049(14) 0.0088(14) 0.0212(13)
C00O 0.0750(18) 0.0643(16) 0.124(3) 0.0075(16) 0.0208(17) 0.0299(14)
C00P 0.115(3) 0.091(2) 0.086(2) -0.0116(17) 0.0135(18) -0.0295(19)
C00Q 0.131(3) 0.110(3) 0.0656(19) -0.0183(18) 0.0023(18) -0.017(2)
C00R 0.162(4) 0.106(3) 0.0560(16) 0.0029(16) 0.0126(19) -0.013(2)
C01 0.349(14) 0.309(12) 0.204(9) 0.012(9) 0.135(9) 0.009(10)
Cl02 0.322(11) 0.289(10) 0.225(8) 0.009(6) 0.133(7) 0.006(7)
Cl01 0.386(15) 0.329(12) 0.185(8) 0.012(8) 0.125(9) 0.009(11)

loop_
_atom_type_symbol
_atom_type_description
_atom_type_scat_dispersion_real
_atom_type_scat_dispersion_imag
_atom_type_scat_source
C C 0.0033 0.0016 'International Tables Vol C Tables 4.2.6.8 and 6.1.1.4'
H H 0.0000 0.0000 'International Tables Vol C Tables 4.2.6.8 and 6.1.1.4'
N N 0.0061 0.0033 'International Tables Vol C Tables 4.2.6.8 and 6.1.1.4'
O O 0.0106 0.0060 'International Tables Vol C Tables 4.2.6.8 and 6.1.1.4'
Cl Cl 0.1484 0.1585 'International Tables Vol C Tables 4.2.6.8 and 6.1.1.4'

loop_
_geom_angle_atom_site_label_1
_geom_angle_atom_site_label_2
_geom_angle_atom_site_label_3
_geom_angle
_geom_angle_site_symmetry_1
_geom_angle_site_symmetry_3
_geom_angle_publ_flag
C008 O001 C00A 115.18(15) . . ?
C00B N004 C00F 109.44(18) . . ?
C00B N004 H004 125.3 . . ?
C00F N004 H004 125.3 . . ?
C00E C005 C00C 118.79(19) . . ?
C00E C005 C006 122.99(18) . . ?
C00C C005 C006 118.21(18) . . ?
O003 C006 C005 120.96(19) . . ?
O003 C006 C00A 120.15(18) . . ?
C005 C006 C00A 118.88(17) . . ?
C00B C007 C009 106.77(18) . . ?
C00B C007 C008 122.9(2) . . ?
C009 C007 C008 130.31(18) . . ?
O002 C008 O001 122.58(17) . . ?
O002 C008 C007 126.28(18) . . ?
O001 C008 C007 111.13(17) . . ?
C00H C009 C00F 118.5(2) . . ?
C00H C009 C007 135.29(19) . . ?
C00F C009 C007 106.14(19) . . ?
O001 C00A C00D 106.44(15) . . ?
O001 C00A C006 108.68(16) . . ?
C00D C00A C006 112.50(16) . . ?
O001 C00A H00A 109.7 . . ?
C00D C00A H00A 109.7 . . ?
C006 C00A H00A 109.7 . . ?
N004 C00B C007 109.8(2) . . ?
N004 C00B H00B 125.1 . . ?
C007 C00B H00B 125.1 . . ?
C00G C00C C005 120.4(2) . . ?
C00G C00C H00C 119.8 . . ?
C005 C00C H00C 119.8 . . ?
C00J C00D C00M 118.9(2) . . ?
C00J C00D C00A 119.6(2) . . ?
C00M C00D C00A 121.5(2) . . ?
C00K C00E C005 120.5(2) . . ?
C00K C00E H00E 119.8 . . ?
C005 C00E H00E 119.8 . . ?
N004 C00F C00L 129.4(2) . . ?
N004 C00F C009 107.83(19) . . ?
C00L C00F C009 122.7(2) . . ?
C00I C00G C00C 120.4(2) . . ?
C00I C00G H00G 119.8 . . ?
C00C C00G H00G 119.8 . . ?
C00N C00H C009 118.5(2) . . ?
C00N C00H H00H 120.7 . . ?
C009 C00H H00H 120.8 . . ?
C00G C00I C00K 119.8(2) . . ?
C00G C00I H00I 120.1 . . ?
C00K C00I H00I 120.1 . . ?
C00D C00J C00P 119.8(3) . . ?
C00D C00J H00J 120.1 . . ?
C00P C00J H00J 120.1 . . ?
C00E C00K C00I 120.2(2) . . ?
C00E C00K H00K 119.9 . . ?
C00I C00K H00K 119.9 . . ?
C00O C00L C00F 117.3(2) . . ?
C00O C00L H00L 121.4 . . ?
C00F C00L H00L 121.4 . . ?
C00D C00M C00R 120.3(3) . . ?
C00D C00M H00M 119.8 . . ?
C00R C00M H00M 119.8 . . ?
C00H C00N C00O 121.0(3) . . ?
C00H C00N H00N 119.5 . . ?
C00O C00N H00N 119.5 . . ?
C00L C00O C00N 121.9(3) . . ?
C00L C00O H00O 119.1 . . ?
C00N C00O H00O 119.1 . . ?
C00Q C00P C00J 120.6(3) . . ?
C00Q C00P H00P 119.7 . . ?
C00J C00P H00P 119.7 . . ?
C00R C00Q C00P 120.1(3) . . ?
C00R C00Q H00Q 120.0 . . ?
C00P C00Q H00Q 120.0 . . ?
C00Q C00R C00M 120.2(3) . . ?
C00Q C00R H00R 119.9 . . ?
C00M C00R H00R 119.9 . . ?
Cl01 C01 C01 71(3) 2_675 2_675 ?
Cl01 C01 Cl02 106(4) 2_675 2_675 ?
C01 C01 Cl02 63(2) 2_675 2_675 ?
Cl01 C01 Cl02 54.9(9) 2_675 . ?
C01 C01 Cl02 62.4(11) 2_675 . ?
Cl02 C01 Cl02 126(2) 2_675 . ?
Cl01 C01 Cl01 121(3) 2_675 . ?
C01 C01 Cl01 51.0(10) 2_675 . ?
Cl02 C01 Cl01 50.8(8) 2_675 . ?
Cl02 C01 Cl01 93.1(8) . . ?
Cl01 C01 H01A 59.2 2_675 . ?
C01 C01 H01A 88.1 2_675 . ?
Cl02 C01 H01A 64.5 2_675 . ?
Cl02 C01 H01A 113.4 . . ?
Cl01 C01 H01A 113.0 . . ?
Cl01 C01 H01B 124.7 2_675 . ?
C01 C01 H01B 160.1 2_675 . ?
Cl02 C01 H01B 117.4 2_675 . ?
Cl02 C01 H01B 113.4 . . ?
Cl01 C01 H01B 112.4 . . ?
H01A C01 H01B 110.5 . . ?
Cl01 Cl02 C01 65.4(12) 2_675 2_675 ?
Cl01 Cl02 C01 52.3(17) 2_675 . ?
C01 Cl02 C01 54(2) 2_675 . ?
C01 Cl01 Cl02 72.8(14) 2_675 2_675 ?
C01 Cl01 C01 59(3) 2_675 . ?
Cl02 Cl01 C01 63.8(16) 2_675 . ?
Cl03 Cl04 C02 102(2) 2_675 . ?
Cl04 Cl03 C02 108(2) 2_675 . ?
Cl04 C02 Cl03 110.8(11) . . ?
Cl04 C02 H02C 109.0 . . ?
Cl03 C02 H02C 108.8 . . ?
Cl04 C02 H02A 110.3 . . ?
Cl03 C02 H02A 109.8 . . ?
H02C C02 H02A 108.1 . . ?

loop_
_geom_bond_atom_site_label_1
_geom_bond_atom_site_label_2
_geom_bond_distance
_geom_bond_site_symmetry_2
_geom_bond_publ_flag
O001 C008 1.355(2) . ?
O001 C00A 1.446(2) . ?
O002 C008 1.208(2) . ?
O003 C006 1.217(2) . ?
N004 C00B 1.351(3) . ?
N004 C00F 1.376(3) . ?
N004 H004 0.8600 . ?
C005 C00E 1.385(3) . ?
C005 C00C 1.386(3) . ?
C005 C006 1.483(3) . ?
C006 C00A 1.526(3) . ?
C007 C00B 1.374(3) . ?
C007 C009 1.438(3) . ?
C007 C008 1.449(3) . ?
C009 C00H 1.398(3) . ?
C009 C00F 1.407(3) . ?
C00A C00D 1.512(3) . ?
C00A H00A 0.9800 . ?
C00B H00B 0.9300 . ?
C00C C00G 1.373(3) . ?
C00C H00C 0.9300 . ?
C00D C00J 1.375(3) . ?
C00D C00M 1.379(4) . ?
C00E C00K 1.372(3) . ?
C00E H00E 0.9300 . ?
C00F C00L 1.384(4) . ?
C00G C00I 1.371(4) . ?
C00G H00G 0.9300 . ?
C00H C00N 1.378(4) . ?
C00H H00H 0.9300 . ?
C00I C00K 1.376(4) . ?
C00I H00I 0.9300 . ?
C00J C00P 1.381(4) . ?
C00J H00J 0.9300 . ?
C00K H00K 0.9300 . ?
C00L C00O 1.355(4) . ?
C00L H00L 0.9300 . ?
C00M C00R 1.380(4) . ?
C00M H00M 0.9300 . ?
C00N C00O 1.397(4) . ?
C00N H00N 0.9300 . ?
C00O H00O 0.9300 . ?
C00P C00Q 1.359(5) . ?
C00P H00P 0.9300 . ?
C00Q C00R 1.354(5) . ?
C00Q H00Q 0.9300 . ?
C00R H00R 0.9300 . ?
C01 Cl01 1.48(4) 2_675 ?
C01 C01 1.62(8) 2_675 ?
C01 Cl02 1.77(4) 2_675 ?
C01 Cl02 1.785(10) . ?
C01 Cl01 1.794(10) . ?
C01 H01A 0.9600 . ?
C01 H01B 0.9599 . ?
Cl02 Cl01 1.530(18) 2_675 ?
Cl04 Cl03 1.23(2) 2_675 ?
Cl04 C02 1.761(10) . ?
Cl03 C02 1.784(10) . ?
C02 H02C 0.9600 . ?
C02 H02A 0.9600 . ?

loop_
_geom_torsion_atom_site_label_1
_geom_torsion_atom_site_label_2
_geom_torsion_atom_site_label_3
_geom_torsion_atom_site_label_4
_geom_torsion
_geom_torsion_site_symmetry_1
_geom_torsion_site_symmetry_2
_geom_torsion_site_symmetry_3
_geom_torsion_site_symmetry_4
_geom_torsion_publ_flag
C00E C005 C006 O003 178.3(2) . . . . ?
C00C C005 C006 O003 -0.3(3) . . . . ?
C00E C005 C006 C00A -2.9(3) . . . . ?
C00C C005 C006 C00A 178.50(19) . . . . ?
C00A O001 C008 O002 -1.0(3) . . . . ?
C00A O001 C008 C007 179.65(15) . . . . ?
C00B C007 C008 O002 0.9(3) . . . . ?
C009 C007 C008 O002 179.42(19) . . . . ?
C00B C007 C008 O001 -179.79(17) . . . . ?
C009 C007 C008 O001 -1.3(3) . . . . ?
C00B C007 C009 C00H 176.8(2) . . . . ?
C008 C007 C009 C00H -1.9(4) . . . . ?
C00B C007 C009 C00F -1.0(2) . . . . ?
C008 C007 C009 C00F -179.72(19) . . . . ?
C008 O001 C00A C00D 162.65(16) . . . . ?
C008 O001 C00A C006 -76.0(2) . . . . ?
O003 C006 C00A O001 -18.1(3) . . . . ?
C005 C006 C00A O001 163.14(16) . . . . ?
O003 C006 C00A C00D 99.5(2) . . . . ?
C005 C006 C00A C00D -79.3(2) . . . . ?
C00F N004 C00B C007 -1.5(2) . . . . ?
C009 C007 C00B N004 1.6(2) . . . . ?
C008 C007 C00B N004 -179.64(17) . . . . ?
C00E C005 C00C C00G 0.2(4) . . . . ?
C006 C005 C00C C00G 178.8(2) . . . . ?
O001 C00A C00D C00J -104.5(2) . . . . ?
C006 C00A C00D C00J 136.6(2) . . . . ?
O001 C00A C00D C00M 73.0(3) . . . . ?
C006 C00A C00D C00M -45.9(3) . . . . ?
C00C C005 C00E C00K 0.4(4) . . . . ?
C006 C005 C00E C00K -178.2(2) . . . . ?
C00B N004 C00F C00L -178.3(2) . . . . ?
C00B N004 C00F C009 0.8(2) . . . . ?
C00H C009 C00F N004 -178.11(18) . . . . ?
C007 C009 C00F N004 0.2(2) . . . . ?
C00H C009 C00F C00L 1.0(3) . . . . ?
C007 C009 C00F C00L 179.3(2) . . . . ?
C005 C00C C00G C00I -0.9(4) . . . . ?
C00F C009 C00H C00N -0.4(3) . . . . ?
C007 C009 C00H C00N -178.1(2) . . . . ?
C00C C00G C00I C00K 1.0(4) . . . . ?
C00M C00D C00J C00P -1.5(4) . . . . ?
C00A C00D C00J C00P 176.1(3) . . . . ?
C005 C00E C00K C00I -0.3(4) . . . . ?
C00G C00I C00K C00E -0.4(5) . . . . ?
N004 C00F C00L C00O 178.4(2) . . . . ?
C009 C00F C00L C00O -0.6(4) . . . . ?
C00J C00D C00M C00R 1.0(5) . . . . ?
C00A C00D C00M C00R -176.6(3) . . . . ?
C009 C00H C00N C00O -0.6(4) . . . . ?
C00F C00L C00O C00N -0.5(4) . . . . ?
C00H C00N C00O C00L 1.1(5) . . . . ?
C00D C00J C00P C00Q 1.2(6) . . . . ?
C00J C00P C00Q C00R -0.4(7) . . . . ?
C00P C00Q C00R C00M -0.1(7) . . . . ?
C00D C00M C00R C00Q -0.2(6) . . . . ?
C01 C01 Cl02 Cl01 85(4) 2_675 . . 2_675 ?
Cl02 C01 Cl02 Cl01 85(4) 2_675 . . 2_675 ?
Cl01 C01 Cl02 Cl01 127(3) . . . 2_675 ?
Cl01 C01 Cl02 C01 -85(4) 2_675 . . 2_675 ?
Cl02 C01 Cl02 C01 0.000(7) 2_675 . . 2_675 ?
Cl01 C01 Cl02 C01 42.3(11) . . . 2_675 ?
Cl01 C01 Cl01 C01 0.001(5) 2_675 . . 2_675 ?
Cl02 C01 Cl01 C01 85(3) 2_675 . . 2_675 ?
Cl02 C01 Cl01 C01 -50.1(11) . . . 2_675 ?
Cl01 C01 Cl01 Cl02 -85(3) 2_675 . . 2_675 ?
C01 C01 Cl01 Cl02 -85(3) 2_675 . . 2_675 ?
Cl02 C01 Cl01 Cl02 -135(3) . . . 2_675 ?
Cl03 Cl04 C02 Cl03 65(4) 2_675 . . . ?
Cl04 Cl03 C02 Cl04 -69(4) 2_675 . . . ?
